data_1514730
loop_
_publ_author_name
'Rosen, Mari S.'
'Stern, Charlotte L.'
'Mirkin, Chad A.'

_publ_section_title
;
 Heteroligated PtII Weak-Link Approach complexes using hemilabile
 N-heterocyclic carbene--thioether and phosphino--thioether ligands
;
_journal_issue 11
_journal_name_full 'Chemical Science'
_journal_page_first 4193
_journal_paper_doi 10.1039/c3sc51557e
_journal_volume 4
_journal_year 2013
_chemical_formula_moiety 'C35 H33 Cl N2 P Pt S2, B F4'
_chemical_formula_sum 'C35 H33 B Cl F4 N2 P Pt S2'
_chemical_formula_weight 894.07
_chemical_name_systematic
;
 ? 
;
_space_group_crystal_system triclinic
_space_group_IT_number 2
_space_group_name_Hall '-P 1'
_space_group_name_H-M_alt 'P -1'
_symmetry_space_group_name_Hall '-P 1'
_symmetry_space_group_name_H-M 'P -1'
_atom_sites_solution_hydrogens geom
_atom_sites_solution_primary direct
_atom_sites_solution_secondary difmap
_audit_creation_date 2012-08-06
_audit_creation_method
;
  Olex2 1.2
  (compiled May  9 2012 12:37:22, GUI svn.r4230)
;
_cell_angle_alpha 102.425(3)
_cell_angle_beta 100.136(3)
_cell_angle_gamma 104.304(2)
_cell_formula_units_Z 2
_cell_length_a 9.4153(5)
_cell_length_b 12.0408(7)
_cell_length_c 16.6958(10)
_cell_measurement_reflns_used 9311
_cell_measurement_temperature 100(2)
_cell_measurement_theta_max 29.98
_cell_measurement_theta_min 2.58
_cell_volume 1737.82(18)
_computing_cell_refinement 'SAINT V7.23A (Bruker, 2005)'
_computing_data_collection 'APEX2 V2.1-4 (Bruker, 2007)'
_computing_data_reduction 'Bruker SAINT'
_computing_molecular_graphics
;
O. V. Dolomanov, L. J. Bourhis, R. J. Gildea, J. A. K. Howard and H. Puschmann,
OLEX2: a complete structure solution, refinement and analysis program.
J. Appl. Cryst. (2009). 42, 339-341.
;
_computing_publication_material
;
O. V. Dolomanov, L. J. Bourhis, R. J. Gildea, J. A. K. Howard and H. Puschmann,
OLEX2: a complete structure solution, refinement and analysis program.
J. Appl. Cryst. (2009). 42, 339-341.
;
_computing_structure_refinement
;
XL, G.M. Sheldrick, Acta Cryst.
(2008). A64, 112-122
;
_computing_structure_solution
;
XS, G.M. Sheldrick, Acta Cryst.
(2008). A64, 112-122
;
_diffrn_ambient_temperature 99.99
_diffrn_detector_area_resol_mean 8
_diffrn_measured_fraction_theta_full 0.991
_diffrn_measured_fraction_theta_max 0.991
_diffrn_measurement_device_type 'Bruker Kappa APEX2 CCD area detector'
_diffrn_measurement_method '\w and \f scans'
_diffrn_radiation_monochromator graphite
_diffrn_radiation_type MoK\a
_diffrn_radiation_wavelength 0.71073
_diffrn_reflns_av_R_equivalents 0.0340
_diffrn_reflns_av_unetI/netI 0.0329
_diffrn_reflns_limit_h_max 13
_diffrn_reflns_limit_h_min -13
_diffrn_reflns_limit_k_max 17
_diffrn_reflns_limit_k_min -16
_diffrn_reflns_limit_l_max 23
_diffrn_reflns_limit_l_min -23
_diffrn_reflns_number 56611
_diffrn_reflns_theta_full 30.22
_diffrn_reflns_theta_max 30.22
_diffrn_reflns_theta_min 1.29
_diffrn_source 'sealed tube'
_diffrn_standards_number 0
_exptl_absorpt_coefficient_mu 4.330
_exptl_absorpt_correction_T_max 0.7460
_exptl_absorpt_correction_T_min 0.5894
_exptl_absorpt_correction_type multi-scan
_exptl_absorpt_process_details
;
SADABS-2008/1 (Bruker,2008) was used for absorption correction.
wR2(int) was 0.0769 before and 0.0440 after correction.
The Ratio of minimum to maximum transmission is 0.7901.
The \l/2 correction factor is 0.0015.
;
_exptl_crystal_colour colourless
_exptl_crystal_colour_primary colourless
_exptl_crystal_density_diffrn 1.709
_exptl_crystal_description block
_exptl_crystal_F_000 880
_exptl_crystal_size_max 0.239
_exptl_crystal_size_mid 0.202
_exptl_crystal_size_min 0.061
_refine_diff_density_max 0.972
_refine_diff_density_min -0.989
_refine_diff_density_rms 0.113
_refine_ls_extinction_method none
_refine_ls_goodness_of_fit_ref 1.058
_refine_ls_hydrogen_treatment constr
_refine_ls_matrix_type full
_refine_ls_number_parameters 425
_refine_ls_number_reflns 10237
_refine_ls_number_restraints 0
_refine_ls_restrained_S_all 1.058
_refine_ls_R_factor_all 0.0313
_refine_ls_R_factor_gt 0.0243
_refine_ls_shift/su_max 0.007
_refine_ls_shift/su_mean 0.000
_refine_ls_structure_factor_coef Fsqd
_refine_ls_weighting_details 'calc w=1/[\s^2^(Fo^2^)+(0.0210P)^2^+1.7871P] where P=(Fo^2^+2Fc^2^)/3'
_refine_ls_weighting_scheme calc
_refine_ls_wR_factor_gt 0.0510
_refine_ls_wR_factor_ref 0.0546
_reflns_number_gt 9091
_reflns_number_total 10237
_reflns_threshold_expression >2sigma(I)
_cod_data_source_file c3sc51557e.txt
_cod_data_source_block Semiopen_Tweezer_Complex_5
_cod_original_cell_volume 1737.82(17)
_cod_database_code 1514730

loop_
_space_group_symop_id
_space_group_symop_operation_xyz
1 'x, y, z'
2 '-x, -y, -z'

loop_
_atom_site_label
_atom_site_type_symbol
_atom_site_fract_x
_atom_site_fract_y
_atom_site_fract_z
_atom_site_U_iso_or_equiv
_atom_site_adp_type
_atom_site_occupancy
_atom_site_symmetry_multiplicity
_atom_site_calc_flag
_atom_site_refinement_flags
Pt1 Pt 0.966071(10) 0.000912(8) 0.714587(6) 0.01638(3) Uani 1 1 d .
Cl1 Cl 0.93525(7) -0.14783(6) 0.59159(4) 0.02645(14) Uani 1 1 d .
S1 S 0.98823(8) 0.33092(7) 0.62491(5) 0.03363(17) Uani 1 1 d .
S2 S 1.16159(7) -0.06370(6) 0.77788(4) 0.02003(13) Uani 1 1 d .
P1 P 1.02364(7) 0.14286(6) 0.83464(4) 0.01789(13) Uani 1 1 d .
N1 N 0.6487(2) 0.00784(19) 0.67571(14) 0.0191(4) Uani 1 1 d .
N2 N 0.7780(2) 0.11733(18) 0.61092(13) 0.0174(4) Uani 1 1 d .
C1 C 0.7873(3) 0.0459(2) 0.66300(16) 0.0169(5) Uani 1 1 d .
C2 C 0.6032(3) -0.0740(3) 0.72558(19) 0.0291(6) Uani 1 1 d .
H2A H 0.5228 -0.1446 0.6894 0.044 Uiso 1 1 calc R
H2B H 0.5661 -0.0346 0.7717 0.044 Uiso 1 1 calc R
H2C H 0.6901 -0.0980 0.7492 0.044 Uiso 1 1 calc R
C3 C 0.5489(3) 0.0551(2) 0.63238(16) 0.0200(5) Uani 1 1 d .
C4 C 0.3954(3) 0.0396(2) 0.62545(18) 0.0240(5) Uani 1 1 d .
H4 H 0.3394 -0.0092 0.6538 0.029 Uiso 1 1 calc R
C5 C 0.3287(3) 0.0991(2) 0.57487(18) 0.0251(6) Uani 1 1 d .
H5 H 0.2242 0.0913 0.5684 0.030 Uiso 1 1 calc R
C6 C 0.4112(3) 0.1701(2) 0.53335(18) 0.0254(6) Uani 1 1 d .
H6 H 0.3613 0.2096 0.4994 0.030 Uiso 1 1 calc R
C7 C 0.5638(3) 0.1849(2) 0.53991(18) 0.0236(5) Uani 1 1 d .
H7 H 0.6196 0.2331 0.5111 0.028 Uiso 1 1 calc R
C8 C 0.6312(3) 0.1256(2) 0.59094(16) 0.0186(5) Uani 1 1 d .
C9 C 0.9012(3) 0.1729(2) 0.57747(18) 0.0228(5) Uani 1 1 d .
H9A H 0.8626 0.1597 0.5160 0.027 Uiso 1 1 calc R
H9B H 0.9800 0.1322 0.5848 0.027 Uiso 1 1 calc R
C10 C 0.8784(3) 0.3958(3) 0.5615(2) 0.0324(7) Uani 1 1 d .
C11 C 0.8165(4) 0.4777(3) 0.6014(2) 0.0417(8) Uani 1 1 d .
H11 H 0.8320 0.4976 0.6612 0.050 Uiso 1 1 calc R
C12 C 0.7310(4) 0.5313(3) 0.5540(3) 0.0500(9) Uani 1 1 d .
H12 H 0.6906 0.5896 0.5816 0.060 Uiso 1 1 calc R
C13 C 0.7051(4) 0.4996(3) 0.4665(3) 0.0508(10) Uani 1 1 d .
H13 H 0.6439 0.5340 0.4340 0.061 Uiso 1 1 calc R
C14 C 0.7686(4) 0.4177(3) 0.4266(2) 0.0435(8) Uani 1 1 d .
H14 H 0.7512 0.3962 0.3668 0.052 Uiso 1 1 calc R
C15 C 0.8574(3) 0.3669(3) 0.4739(2) 0.0352(7) Uani 1 1 d .
H15 H 0.9036 0.3128 0.4468 0.042 Uiso 1 1 calc R
C16 C 1.2310(3) 0.0365(2) 0.88489(17) 0.0229(5) Uani 1 1 d .
H16A H 1.2697 -0.0064 0.9240 0.027 Uiso 1 1 calc R
H16B H 1.3161 0.1046 0.8857 0.027 Uiso 1 1 calc R
C17 C 1.1090(3) 0.0832(2) 0.91569(17) 0.0226(5) Uani 1 1 d .
H17A H 1.1533 0.1463 0.9697 0.027 Uiso 1 1 calc R
H17B H 1.0317 0.0180 0.9251 0.027 Uiso 1 1 calc R
C18 C 1.0731(3) -0.1999(2) 0.79912(18) 0.0220(5) Uani 1 1 d .
C19 C 0.9338(3) -0.2220(3) 0.8183(2) 0.0295(6) Uani 1 1 d .
H19 H 0.8772 -0.1670 0.8156 0.035 Uiso 1 1 calc R
C20 C 0.8771(4) -0.3247(3) 0.8414(2) 0.0365(7) Uani 1 1 d .
H20 H 0.7822 -0.3397 0.8557 0.044 Uiso 1 1 calc R
C21 C 0.9580(4) -0.4049(3) 0.8436(2) 0.0402(8) Uani 1 1 d .
H21 H 0.9197 -0.4747 0.8605 0.048 Uiso 1 1 calc R
C22 C 1.0952(4) -0.3848(3) 0.8214(2) 0.0405(8) Uani 1 1 d .
H22 H 1.1488 -0.4421 0.8211 0.049 Uiso 1 1 calc R
C23 C 1.1546(3) -0.2812(3) 0.7995(2) 0.0308(7) Uani 1 1 d .
H23 H 1.2495 -0.2664 0.7851 0.037 Uiso 1 1 calc R
C24 C 0.8753(3) 0.1968(2) 0.86709(17) 0.0200(5) Uani 1 1 d .
C25 C 0.8112(3) 0.1643(3) 0.93005(19) 0.0270(6) Uani 1 1 d .
H25 H 0.8518 0.1175 0.9615 0.032 Uiso 1 1 calc R
C26 C 0.6877(3) 0.1997(3) 0.9477(2) 0.0299(6) Uani 1 1 d .
H26 H 0.6443 0.1774 0.9913 0.036 Uiso 1 1 calc R
C27 C 0.6281(3) 0.2672(2) 0.90171(19) 0.0281(6) Uani 1 1 d .
H27 H 0.5429 0.2906 0.9132 0.034 Uiso 1 1 calc R
C28 C 0.6920(3) 0.3007(2) 0.83914(19) 0.0266(6) Uani 1 1 d .
H28 H 0.6511 0.3477 0.8081 0.032 Uiso 1 1 calc R
C29 C 0.8157(3) 0.2662(2) 0.82114(18) 0.0235(5) Uani 1 1 d .
H29 H 0.8596 0.2895 0.7780 0.028 Uiso 1 1 calc R
C30 C 1.1724(3) 0.2724(2) 0.83652(18) 0.0218(5) Uani 1 1 d .
C31 C 1.2394(3) 0.2738(2) 0.76905(19) 0.0248(6) Uani 1 1 d .
H31 H 1.2058 0.2066 0.7210 0.030 Uiso 1 1 calc R
C32 C 1.3553(3) 0.3724(3) 0.7707(2) 0.0329(7) Uani 1 1 d .
H32 H 1.3994 0.3732 0.7238 0.039 Uiso 1 1 calc R
C33 C 1.4053(3) 0.4683(3) 0.8409(2) 0.0345(7) Uani 1 1 d .
H33 H 1.4843 0.5359 0.8423 0.041 Uiso 1 1 calc R
C34 C 1.3419(3) 0.4676(3) 0.9093(2) 0.0358(7) Uani 1 1 d .
H34 H 1.3787 0.5340 0.9579 0.043 Uiso 1 1 calc R
C35 C 1.2239(3) 0.3697(2) 0.9074(2) 0.0288(6) Uani 1 1 d .
H35 H 1.1791 0.3697 0.9542 0.035 Uiso 1 1 calc R
F1 F 0.52683(19) 0.73974(14) 0.81335(11) 0.0307(4) Uani 1 1 d .
F2 F 0.57281(18) 0.75236(14) 0.95376(11) 0.0294(4) Uani 1 1 d .
F3 F 0.47960(18) 0.88861(15) 0.90365(12) 0.0318(4) Uani 1 1 d .
F4 F 0.72154(17) 0.88946(14) 0.90562(10) 0.0271(3) Uani 1 1 d .
B1 B 0.5744(3) 0.8173(3) 0.8942(2) 0.0225(6) Uani 1 1 d .

loop_
_atom_site_aniso_label
_atom_site_aniso_U_11
_atom_site_aniso_U_22
_atom_site_aniso_U_33
_atom_site_aniso_U_23
_atom_site_aniso_U_13
_atom_site_aniso_U_12
Pt1 0.01535(5) 0.01562(5) 0.02123(5) 0.00868(4) 0.00589(3) 0.00582(3)
Cl1 0.0294(3) 0.0284(3) 0.0235(3) 0.0047(3) 0.0058(3) 0.0143(3)
S1 0.0273(3) 0.0283(4) 0.0430(5) 0.0187(3) 0.0021(3) 0.0009(3)
S2 0.0181(3) 0.0202(3) 0.0268(3) 0.0111(3) 0.0079(2) 0.0086(2)
P1 0.0165(3) 0.0173(3) 0.0216(3) 0.0075(3) 0.0038(2) 0.0066(2)
N1 0.0167(9) 0.0212(11) 0.0220(12) 0.0102(9) 0.0068(8) 0.0051(8)
N2 0.0152(9) 0.0195(10) 0.0204(11) 0.0097(9) 0.0063(8) 0.0052(8)
C1 0.0167(11) 0.0163(11) 0.0176(12) 0.0048(10) 0.0059(9) 0.0032(9)
C2 0.0213(12) 0.0386(16) 0.0340(17) 0.0247(14) 0.0099(11) 0.0054(12)
C3 0.0196(11) 0.0210(12) 0.0198(13) 0.0062(10) 0.0040(10) 0.0068(10)
C4 0.0199(12) 0.0286(14) 0.0249(14) 0.0085(12) 0.0076(10) 0.0069(10)
C5 0.0167(11) 0.0298(14) 0.0278(15) 0.0043(12) 0.0041(10) 0.0091(10)
C6 0.0237(13) 0.0239(14) 0.0281(15) 0.0066(12) -0.0004(11) 0.0114(11)
C7 0.0229(12) 0.0228(13) 0.0276(15) 0.0116(11) 0.0050(11) 0.0079(10)
C8 0.0168(11) 0.0188(12) 0.0205(13) 0.0056(10) 0.0042(9) 0.0059(9)
C9 0.0182(11) 0.0250(13) 0.0311(15) 0.0156(12) 0.0102(11) 0.0075(10)
C10 0.0269(14) 0.0279(15) 0.046(2) 0.0192(14) 0.0099(13) 0.0061(12)
C11 0.0388(18) 0.0323(17) 0.052(2) 0.0089(16) 0.0126(16) 0.0082(14)
C12 0.048(2) 0.039(2) 0.072(3) 0.0203(19) 0.0186(19) 0.0218(17)
C13 0.045(2) 0.049(2) 0.073(3) 0.035(2) 0.0158(19) 0.0239(17)
C14 0.0414(18) 0.049(2) 0.051(2) 0.0318(18) 0.0143(16) 0.0152(16)
C15 0.0343(16) 0.0353(17) 0.048(2) 0.0241(15) 0.0184(14) 0.0139(13)
C16 0.0198(12) 0.0209(13) 0.0277(15) 0.0082(11) 0.0013(10) 0.0073(10)
C17 0.0245(12) 0.0233(13) 0.0235(14) 0.0100(11) 0.0042(10) 0.0113(10)
C18 0.0201(12) 0.0188(12) 0.0287(15) 0.0105(11) 0.0034(10) 0.0068(10)
C19 0.0290(14) 0.0242(14) 0.0434(18) 0.0175(13) 0.0138(13) 0.0114(11)
C20 0.0316(15) 0.0322(16) 0.052(2) 0.0231(15) 0.0144(14) 0.0074(13)
C21 0.0377(17) 0.0254(16) 0.056(2) 0.0214(16) 0.0035(15) 0.0040(13)
C22 0.0341(16) 0.0252(15) 0.064(2) 0.0201(16) 0.0004(15) 0.0132(13)
C23 0.0206(13) 0.0254(14) 0.0457(19) 0.0108(13) 0.0015(12) 0.0094(11)
C24 0.0172(11) 0.0175(12) 0.0249(14) 0.0050(10) 0.0050(10) 0.0051(9)
C25 0.0290(14) 0.0279(14) 0.0304(16) 0.0135(12) 0.0113(12) 0.0116(12)
C26 0.0292(14) 0.0313(15) 0.0342(17) 0.0124(13) 0.0160(12) 0.0090(12)
C27 0.0228(13) 0.0239(14) 0.0393(17) 0.0060(13) 0.0123(12) 0.0086(11)
C28 0.0252(13) 0.0234(14) 0.0333(16) 0.0083(12) 0.0058(11) 0.0113(11)
C29 0.0232(12) 0.0247(13) 0.0262(15) 0.0098(11) 0.0078(11) 0.0100(11)
C30 0.0156(11) 0.0190(12) 0.0316(15) 0.0097(11) 0.0021(10) 0.0068(9)
C31 0.0179(12) 0.0226(13) 0.0350(16) 0.0122(12) 0.0051(11) 0.0053(10)
C32 0.0211(13) 0.0347(17) 0.049(2) 0.0237(15) 0.0092(13) 0.0089(12)
C33 0.0192(13) 0.0254(15) 0.060(2) 0.0179(15) 0.0053(13) 0.0072(11)
C34 0.0262(14) 0.0203(14) 0.052(2) 0.0022(14) -0.0045(14) 0.0081(11)
C35 0.0240(13) 0.0237(14) 0.0362(17) 0.0050(12) 0.0022(12) 0.0090(11)
F1 0.0340(9) 0.0254(9) 0.0297(9) 0.0077(7) 0.0048(7) 0.0051(7)
F2 0.0303(8) 0.0285(9) 0.0338(10) 0.0184(8) 0.0098(7) 0.0064(7)
F3 0.0284(8) 0.0306(9) 0.0440(11) 0.0149(8) 0.0129(8) 0.0149(7)
F4 0.0203(7) 0.0315(9) 0.0299(9) 0.0145(7) 0.0059(6) 0.0031(6)
B1 0.0188(13) 0.0223(15) 0.0282(17) 0.0109(13) 0.0058(12) 0.0059(11)

loop_
_atom_type_symbol
_atom_type_description
_atom_type_scat_dispersion_real
_atom_type_scat_dispersion_imag
_atom_type_scat_source
C C 0.0033 0.0016 'International Tables Vol C Tables 4.2.6.8 and 6.1.1.4'
H H 0.0000 0.0000 'International Tables Vol C Tables 4.2.6.8 and 6.1.1.4'
B B 0.0013 0.0007 'International Tables Vol C Tables 4.2.6.8 and 6.1.1.4'
Cl Cl 0.1484 0.1585 'International Tables Vol C Tables 4.2.6.8 and 6.1.1.4'
F F 0.0171 0.0103 'International Tables Vol C Tables 4.2.6.8 and 6.1.1.4'
N N 0.0061 0.0033 'International Tables Vol C Tables 4.2.6.8 and 6.1.1.4'
P P 0.1023 0.0942 'International Tables Vol C Tables 4.2.6.8 and 6.1.1.4'
Pt Pt -1.7033 8.3905 'International Tables Vol C Tables 4.2.6.8 and 6.1.1.4'
S S 0.1246 0.1234 'International Tables Vol C Tables 4.2.6.8 and 6.1.1.4'

loop_
_geom_angle_atom_site_label_1
_geom_angle_atom_site_label_2
_geom_angle_atom_site_label_3
_geom_angle
Cl1 Pt1 S2 87.59(2)
P1 Pt1 Cl1 173.28(2)
P1 Pt1 S2 86.58(2)
C1 Pt1 Cl1 92.01(7)
C1 Pt1 S2 175.37(7)
C1 Pt1 P1 94.07(7)
C10 S1 C9 103.02(14)
C16 S2 Pt1 104.24(8)
C18 S2 Pt1 106.32(8)
C18 S2 C16 100.90(13)
C17 P1 Pt1 105.46(9)
C24 P1 Pt1 118.53(9)
C24 P1 C17 109.32(12)
C24 P1 C30 106.52(12)
C30 P1 Pt1 112.02(10)
C30 P1 C17 104.06(12)
C1 N1 C2 126.3(2)
C1 N1 C3 110.7(2)
C3 N1 C2 123.0(2)
C1 N2 C8 110.3(2)
C1 N2 C9 124.8(2)
C8 N2 C9 124.8(2)
N1 C1 Pt1 124.04(17)
N1 C1 N2 106.6(2)
N2 C1 Pt1 129.40(17)
N1 C2 H2A 109.5
N1 C2 H2B 109.5
N1 C2 H2C 109.5
H2A C2 H2B 109.5
H2A C2 H2C 109.5
H2B C2 H2C 109.5
N1 C3 C4 131.3(2)
C8 C3 N1 106.4(2)
C8 C3 C4 122.2(2)
C3 C4 H4 121.8
C5 C4 C3 116.3(2)
C5 C4 H4 121.8
C4 C5 H5 119.2
C4 C5 C6 121.6(2)
C6 C5 H5 119.2
C5 C6 H6 119.0
C7 C6 C5 122.1(2)
C7 C6 H6 119.0
C6 C7 H7 121.8
C6 C7 C8 116.5(2)
C8 C7 H7 121.8
C3 C8 N2 106.0(2)
C3 C8 C7 121.4(2)
C7 C8 N2 132.6(2)
S1 C9 H9A 108.4
S1 C9 H9B 108.4
N2 C9 S1 115.58(19)
N2 C9 H9A 108.4
N2 C9 H9B 108.4
H9A C9 H9B 107.4
C11 C10 S1 118.2(3)
C11 C10 C15 120.4(3)
C15 C10 S1 121.4(2)
C10 C11 H11 120.1
C10 C11 C12 119.9(4)
C12 C11 H11 120.1
C11 C12 H12 120.0
C13 C12 C11 119.9(3)
C13 C12 H12 120.0
C12 C13 H13 120.0
C14 C13 C12 119.9(3)
C14 C13 H13 120.0
C13 C14 H14 119.9
C13 C14 C15 120.1(4)
C15 C14 H14 119.9
C10 C15 H15 120.2
C14 C15 C10 119.6(3)
C14 C15 H15 120.2
S2 C16 H16A 109.2
S2 C16 H16B 109.2
H16A C16 H16B 107.9
C17 C16 S2 112.21(18)
C17 C16 H16A 109.2
C17 C16 H16B 109.2
P1 C17 H17A 110.2
P1 C17 H17B 110.2
C16 C17 P1 107.48(18)
C16 C17 H17A 110.2
C16 C17 H17B 110.2
H17A C17 H17B 108.5
C19 C18 S2 122.32(19)
C19 C18 C23 121.0(2)
C23 C18 S2 116.6(2)
C18 C19 H19 120.2
C18 C19 C20 119.6(3)
C20 C19 H19 120.2
C19 C20 H20 120.0
C21 C20 C19 120.0(3)
C21 C20 H20 120.0
C20 C21 H21 119.8
C20 C21 C22 120.4(3)
C22 C21 H21 119.8
C21 C22 H22 119.9
C21 C22 C23 120.3(3)
C23 C22 H22 119.9
C18 C23 C22 118.8(3)
C18 C23 H23 120.6
C22 C23 H23 120.6
C25 C24 P1 122.52(19)
C25 C24 C29 119.7(2)
C29 C24 P1 117.6(2)
C24 C25 H25 119.8
C24 C25 C26 120.4(3)
C26 C25 H25 119.8
C25 C26 H26 120.1
C27 C26 C25 119.9(3)
C27 C26 H26 120.1
C26 C27 H27 119.9
C28 C27 C26 120.1(2)
C28 C27 H27 119.9
C27 C28 H28 119.7
C27 C28 C29 120.5(3)
C29 C28 H28 119.7
C24 C29 H29 120.3
C28 C29 C24 119.4(3)
C28 C29 H29 120.3
C31 C30 P1 120.6(2)
C31 C30 C35 119.5(3)
C35 C30 P1 119.8(2)
C30 C31 H31 119.6
C30 C31 C32 120.8(3)
C32 C31 H31 119.6
C31 C32 H32 120.3
C33 C32 C31 119.3(3)
C33 C32 H32 120.3
C32 C33 H33 119.7
C32 C33 C34 120.7(3)
C34 C33 H33 119.7
C33 C34 H34 119.9
C33 C34 C35 120.3(3)
C35 C34 H34 119.9
C30 C35 C34 119.4(3)
C30 C35 H35 120.3
C34 C35 H35 120.3
F1 B1 F2 109.6(2)
F1 B1 F4 109.2(2)
F2 B1 F4 109.1(2)
F3 B1 F1 109.5(2)
F3 B1 F2 110.3(2)
F3 B1 F4 109.1(2)

loop_
_geom_bond_atom_site_label_1
_geom_bond_atom_site_label_2
_geom_bond_distance
Pt1 Cl1 2.3366(7)
Pt1 S2 2.3426(6)
Pt1 P1 2.2177(7)
Pt1 C1 2.003(2)
S1 C9 1.809(3)
S1 C10 1.781(3)
S2 C16 1.830(3)
S2 C18 1.786(3)
P1 C17 1.820(2)
P1 C24 1.797(2)
P1 C30 1.811(3)
N1 C1 1.342(3)
N1 C2 1.456(3)
N1 C3 1.390(3)
N2 C1 1.355(3)
N2 C8 1.397(3)
N2 C9 1.453(3)
C2 H2A 0.9800
C2 H2B 0.9800
C2 H2C 0.9800
C3 C4 1.391(3)
C3 C8 1.384(3)
C4 H4 0.9500
C4 C5 1.385(4)
C5 H5 0.9500
C5 C6 1.389(4)
C6 H6 0.9500
C6 C7 1.385(4)
C7 H7 0.9500
C7 C8 1.391(3)
C9 H9A 0.9900
C9 H9B 0.9900
C10 C11 1.375(5)
C10 C15 1.395(5)
C11 H11 0.9500
C11 C12 1.395(5)
C12 H12 0.9500
C12 C13 1.388(6)
C13 H13 0.9500
C13 C14 1.387(5)
C14 H14 0.9500
C14 C15 1.387(4)
C15 H15 0.9500
C16 H16A 0.9900
C16 H16B 0.9900
C16 C17 1.518(3)
C17 H17A 0.9900
C17 H17B 0.9900
C18 C19 1.380(4)
C18 C23 1.386(3)
C19 H19 0.9500
C19 C20 1.385(4)
C20 H20 0.9500
C20 C21 1.372(4)
C21 H21 0.9500
C21 C22 1.385(5)
C22 H22 0.9500
C22 C23 1.387(4)
C23 H23 0.9500
C24 C25 1.380(4)
C24 C29 1.398(3)
C25 H25 0.9500
C25 C26 1.390(4)
C26 H26 0.9500
C26 C27 1.381(4)
C27 H27 0.9500
C27 C28 1.378(4)
C28 H28 0.9500
C28 C29 1.389(4)
C29 H29 0.9500
C30 C31 1.386(4)
C30 C35 1.389(4)
C31 H31 0.9500
C31 C32 1.391(4)
C32 H32 0.9500
C32 C33 1.372(5)
C33 H33 0.9500
C33 C34 1.379(5)
C34 H34 0.9500
C34 C35 1.396(4)
C35 H35 0.9500
F1 B1 1.390(4)
F2 B1 1.391(3)
F3 B1 1.389(3)
F4 B1 1.397(3)

loop_
_geom_torsion_atom_site_label_1
_geom_torsion_atom_site_label_2
_geom_torsion_atom_site_label_3
_geom_torsion_atom_site_label_4
_geom_torsion
Pt1 S2 C16 C17 28.24(19)
Pt1 S2 C18 C19 -31.7(3)
Pt1 S2 C18 C23 151.4(2)
Pt1 P1 C17 C16 50.40(19)
Pt1 P1 C24 C25 103.4(2)
Pt1 P1 C24 C29 -71.1(2)
Pt1 P1 C30 C31 -1.7(2)
Pt1 P1 C30 C35 -179.43(17)
Cl1 Pt1 S2 C16 179.02(9)
Cl1 Pt1 S2 C18 -74.87(10)
Cl1 Pt1 P1 C17 -55.9(2)
Cl1 Pt1 P1 C24 -178.7(2)
Cl1 Pt1 P1 C30 56.6(2)
Cl1 Pt1 C1 N1 98.1(2)
Cl1 Pt1 C1 N2 -82.2(2)
S1 C10 C11 C12 179.3(3)
S1 C10 C15 C14 178.7(2)
S2 Pt1 P1 C17 -26.13(9)
S2 Pt1 P1 C24 -148.89(10)
S2 Pt1 P1 C30 86.43(8)
S2 Pt1 C1 N1 13.2(11)
S2 Pt1 C1 N2 -167.1(7)
S2 C16 C17 P1 -51.1(2)
S2 C18 C19 C20 -174.3(2)
S2 C18 C23 C22 175.6(3)
P1 Pt1 S2 C16 2.36(9)
P1 Pt1 S2 C18 108.47(10)
P1 Pt1 C1 N1 -84.8(2)
P1 Pt1 C1 N2 95.0(2)
P1 C24 C25 C26 -174.1(2)
P1 C24 C29 C28 174.2(2)
P1 C30 C31 C32 -179.0(2)
P1 C30 C35 C34 178.0(2)
N1 C3 C4 C5 -178.7(3)
N1 C3 C8 N2 0.2(3)
N1 C3 C8 C7 178.8(2)
C1 Pt1 S2 C16 -95.9(9)
C1 Pt1 S2 C18 10.2(9)
C1 Pt1 P1 C17 149.28(11)
C1 Pt1 P1 C24 26.52(12)
C1 Pt1 P1 C30 -98.16(11)
C1 N1 C3 C4 178.7(3)
C1 N1 C3 C8 0.1(3)
C1 N2 C8 C3 -0.5(3)
C1 N2 C8 C7 -178.8(3)
C1 N2 C9 S1 -105.5(2)
C2 N1 C1 Pt1 -2.2(4)
C2 N1 C1 N2 178.0(2)
C2 N1 C3 C4 0.2(5)
C2 N1 C3 C8 -178.4(2)
C3 N1 C1 Pt1 179.34(18)
C3 N1 C1 N2 -0.4(3)
C3 C4 C5 C6 0.2(4)
C4 C3 C8 N2 -178.5(2)
C4 C3 C8 C7 0.1(4)
C4 C5 C6 C7 0.2(4)
C5 C6 C7 C8 -0.4(4)
C6 C7 C8 N2 178.4(3)
C6 C7 C8 C3 0.3(4)
C8 N2 C1 Pt1 -179.18(18)
C8 N2 C1 N1 0.6(3)
C8 N2 C9 S1 77.5(3)
C8 C3 C4 C5 -0.3(4)
C9 S1 C10 C11 126.8(3)
C9 S1 C10 C15 -54.5(3)
C9 N2 C1 Pt1 3.5(4)
C9 N2 C1 N1 -176.8(2)
C9 N2 C8 C3 176.8(2)
C9 N2 C8 C7 -1.5(4)
C10 S1 C9 N2 -89.2(2)
C10 C11 C12 C13 1.8(5)
C11 C10 C15 C14 -2.6(5)
C11 C12 C13 C14 -2.2(6)
C12 C13 C14 C15 0.3(5)
C13 C14 C15 C10 2.1(5)
C15 C10 C11 C12 0.6(5)
C16 S2 C18 C19 76.8(3)
C16 S2 C18 C23 -100.1(2)
C17 P1 C24 C25 -17.4(3)
C17 P1 C24 C29 168.1(2)
C17 P1 C30 C31 111.7(2)
C17 P1 C30 C35 -66.0(2)
C18 S2 C16 C17 -81.9(2)
C18 C19 C20 C21 -1.2(5)
C19 C18 C23 C22 -1.4(5)
C19 C20 C21 C22 -1.1(6)
C20 C21 C22 C23 2.3(6)
C21 C22 C23 C18 -1.0(5)
C23 C18 C19 C20 2.5(5)
C24 P1 C17 C16 178.87(18)
C24 P1 C30 C31 -132.8(2)
C24 P1 C30 C35 49.5(2)
C24 C25 C26 C27 0.3(5)
C25 C24 C29 C28 -0.5(4)
C25 C26 C27 C28 -0.8(5)
C26 C27 C28 C29 0.6(5)
C27 C28 C29 C24 0.0(4)
C29 C24 C25 C26 0.3(4)
C30 P1 C17 C16 -67.7(2)
C30 P1 C24 C25 -129.2(2)
C30 P1 C24 C29 56.2(2)
C30 C31 C32 C33 1.2(4)
C31 C30 C35 C34 0.3(4)
C31 C32 C33 C34 0.1(4)
C32 C33 C34 C35 -1.1(4)
C33 C34 C35 C30 1.0(4)
C35 C30 C31 C32 -1.3(4)
